data_4320198
loop_
_publ_author_name
'Hung Kay Lee'
'Chung Hei Lam'
'Song-Lin Li'
'Ze-Ying Zhang'
'Thomas C. W. Mak'

_publ_section_title
;
 Low-Valent Chemistry of Cobalt Amide. Synthesis and Structural
 Characterization of Cobalt(II) Amido, Aryloxide, and Thiolate Compounds
;
_journal_name_full 'Inorganic Chemistry'
_journal_page_first 4691
_journal_page_last 4695
_journal_paper_doi 10.1021/ic0102945
_journal_volume 40
_journal_year 2001
_chemical_formula_sum 'C42 H74 Co N2 S2'
_chemical_formula_weight 730.08
_chemical_name_systematic
;
  ?
;
_space_group_IT_number 33
_symmetry_cell_setting orthorhombic
_symmetry_space_group_name_Hall 'P 2c -2n'
_symmetry_space_group_name_H-M 'P n a 21'
_atom_sites_solution_hydrogens geom
_atom_sites_solution_primary direct
_atom_sites_solution_secondary difmap
_audit_creation_method SHELXL-97
_cell_angle_alpha 90.00
_cell_angle_beta 90.00
_cell_angle_gamma 90.00
_cell_formula_units_Z 4
_cell_length_a 23.177(5)
_cell_length_b 11.056(2)
_cell_length_c 17.263(4)
_cell_measurement_temperature 293(2)
_cell_volume 4423.6(16)
_computing_cell_refinement 'Biotex Rigaku'
_computing_data_collection 'Raxis-IIc Rigaku'
_computing_data_reduction 'Biotex Rigaku'
_computing_molecular_graphics 'Siemens SHELXTL'
_computing_publication_material 'SIemens SHELXTL'
_computing_structure_refinement 'SHELXL-97 (Sheldrick, 1997)'
_computing_structure_solution 'SHELXS-97 (Sheldrick, 1990)'
_diffrn_ambient_temperature 293(2)
_diffrn_measured_fraction_theta_full 0.893
_diffrn_measured_fraction_theta_max 0.893
_diffrn_measurement_device_type 'Raxis-IIc Rigaku'
_diffrn_measurement_method IP
_diffrn_radiation_monochromator graphite
_diffrn_radiation_source 'fine-focus sealed tube'
_diffrn_radiation_type MoK\a
_diffrn_radiation_wavelength 0.71073
_diffrn_reflns_av_R_equivalents 0.1509
_diffrn_reflns_av_sigmaI/netI 0.1032
_diffrn_reflns_limit_h_max 28
_diffrn_reflns_limit_h_min -28
_diffrn_reflns_limit_k_max 13
_diffrn_reflns_limit_k_min -13
_diffrn_reflns_limit_l_max 20
_diffrn_reflns_limit_l_min 0
_diffrn_reflns_number 10495
_diffrn_reflns_theta_full 25.61
_diffrn_reflns_theta_max 25.61
_diffrn_reflns_theta_min 2.04
_exptl_absorpt_coefficient_mu 0.510
_exptl_absorpt_correction_T_max 1.263
_exptl_absorpt_correction_T_min 0.751
_exptl_absorpt_correction_type empirical
_exptl_crystal_colour Red
_exptl_crystal_density_diffrn 1.096
_exptl_crystal_density_method 'not measured'
_exptl_crystal_description Block
_exptl_crystal_F_000 1596
_exptl_crystal_size_max 0.40
_exptl_crystal_size_mid 0.25
_exptl_crystal_size_min 0.20
_refine_diff_density_max 0.437
_refine_diff_density_min -0.477
_refine_diff_density_rms 0.068
_refine_ls_abs_structure_details 'Flack H D (1983), Acta Cryst. A39, 876-881'
_refine_ls_abs_structure_Flack 0.48(10)
_refine_ls_extinction_method none
_refine_ls_goodness_of_fit_ref 1.156
_refine_ls_hydrogen_treatment mixed
_refine_ls_matrix_type full
_refine_ls_number_parameters 401
_refine_ls_number_reflns 3857
_refine_ls_number_restraints 1
_refine_ls_restrained_S_all 1.155
_refine_ls_R_factor_all 0.1077
_refine_ls_R_factor_gt 0.0876
_refine_ls_shift/su_max 0.008
_refine_ls_shift/su_mean 0.002
_refine_ls_structure_factor_coef Fsqd
_refine_ls_weighting_details 'calc w=1/[\s^2^(Fo^2^)+(0.1266P)^2^+0.4512P] where P=(Fo^2^+2Fc^2^)/3'
_refine_ls_weighting_scheme calc
_refine_ls_wR_factor_gt 0.2217
_refine_ls_wR_factor_ref 0.2372
_reflns_number_gt 3222
_reflns_number_total 3857
_reflns_threshold_expression >2sigma(I)
_cod_data_source_file ic0102945.cif
_cod_data_source_block a
_cod_depositor_comments
;
The following automatic conversions were performed:

'_symmetry_cell_setting' value 'Orthorhombic' changed to
'orthorhombic' according to the built-in table from CIF Core
dictionary named 'cif_core.dic' version 2.4.1 from
2010-06-29.

'_exptl_absorpt_correction_type' value 'Empirical'
changed to 'empirical' according to the built-in table from CIF Core
dictionary named 'cif_core.dic' version 2.4.1 from 2010-06-29.

Automatic conversion script
Id: cif_fix_values 1646 2011-03-28 12:23:43Z adriana 
;
_cod_original_cell_volume 4423.6(15)
_cod_database_code 4320198

loop_
_symmetry_equiv_pos_as_xyz
'x, y, z'
'-x, -y, z+1/2'
'x+1/2, -y+1/2, z'
'-x+1/2, y+1/2, z+1/2'

loop_
_atom_site_label
_atom_site_type_symbol
_atom_site_fract_x
_atom_site_fract_y
_atom_site_fract_z
_atom_site_U_iso_or_equiv
_atom_site_adp_type
_atom_site_occupancy
_atom_site_symmetry_multiplicity
_atom_site_calc_flag
_atom_site_refinement_flags
_atom_site_disorder_assembly
_atom_site_disorder_group
Co1 Co 0.45683(5) 0.37506(10) 0.24939(12) 0.0675(4) Uani 1 1 d . . .
S1 S 0.50709(12) 0.36588(19) 0.36259(18) 0.0751(6) Uani 1 1 d . . .
S2 S 0.35867(10) 0.3732(2) 0.2523(2) 0.0746(6) Uani 1 1 d . . .
N1 N 0.4826(3) 0.2382(7) 0.1691(5) 0.0724(19) Uani 1 1 d . . .
N2 N 0.4880(4) 0.5020(7) 0.1650(5) 0.083(2) Uani 1 1 d . . .
C1 C 0.5438(2) 0.2232(4) 0.3846(4) 0.066(2) Uani 1 1 d G . .
C2 C 0.6022(2) 0.2129(4) 0.3673(4) 0.065(2) Uani 1 1 d G . .
C3 C 0.62743(19) 0.0992(5) 0.3612(4) 0.072(2) Uani 1 1 d G . .
H3A H 0.6665 0.0923 0.3496 0.086 Uiso 1 1 calc R . .
C4 C 0.5943(2) -0.0041(3) 0.3722(4) 0.073(2) Uani 1 1 d G . .
C5 C 0.5359(2) 0.0062(4) 0.3895(5) 0.076(2) Uani 1 1 d G . .
H5A H 0.5137 -0.0629 0.3969 0.091 Uiso 1 1 calc R . .
C6 C 0.51067(19) 0.1199(5) 0.3956(4) 0.071(2) Uani 1 1 d G . .
C7 C 0.6464(4) 0.3241(8) 0.3708(5) 0.065(2) Uani 1 1 d . . .
C8 C 0.7099(4) 0.2812(10) 0.3793(7) 0.086(3) Uani 1 1 d . . .
H8A H 0.7349 0.3503 0.3807 0.129 Uiso 1 1 calc R . .
H8B H 0.7199 0.2310 0.3359 0.129 Uiso 1 1 calc R . .
H8C H 0.7140 0.2358 0.4264 0.129 Uiso 1 1 calc R . .
C9 C 0.6420(6) 0.3946(10) 0.2933(7) 0.090(3) Uani 1 1 d . . .
H9A H 0.6685 0.4613 0.2939 0.135 Uiso 1 1 calc R . .
H9B H 0.6034 0.4244 0.2869 0.135 Uiso 1 1 calc R . .
H9C H 0.6513 0.3416 0.2510 0.135 Uiso 1 1 calc R . .
C10 C 0.6341(5) 0.4061(10) 0.4386(8) 0.088(3) Uani 1 1 d . . .
H10A H 0.6614 0.4714 0.4390 0.133 Uiso 1 1 calc R . .
H10B H 0.6373 0.3609 0.4859 0.133 Uiso 1 1 calc R . .
H10C H 0.5958 0.4381 0.4340 0.133 Uiso 1 1 calc R . .
C11 C 0.6188(5) -0.1284(9) 0.3472(8) 0.090(3) Uani 1 1 d . . .
C12 C 0.6154(11) -0.1450(13) 0.2600(14) 0.160(8) Uani 1 1 d . . .
H12A H 0.6309 -0.2226 0.2463 0.240 Uiso 1 1 calc R . .
H12B H 0.6372 -0.0826 0.2349 0.240 Uiso 1 1 calc R . .
H12C H 0.5758 -0.1404 0.2438 0.240 Uiso 1 1 calc R . .
C13 C 0.5883(9) -0.2303(13) 0.3876(15) 0.178(10) Uani 1 1 d . . .
H13A H 0.5918 -0.2203 0.4427 0.268 Uiso 1 1 calc R . .
H13B H 0.6053 -0.3059 0.3726 0.268 Uiso 1 1 calc R . .
H13C H 0.5482 -0.2299 0.3735 0.268 Uiso 1 1 calc R . .
C14 C 0.6815(8) -0.1368(13) 0.367(2) 0.197(13) Uani 1 1 d . . .
H14A H 0.6865 -0.1258 0.4217 0.296 Uiso 1 1 calc R . .
H14B H 0.7024 -0.0751 0.3396 0.296 Uiso 1 1 calc R . .
H14C H 0.6959 -0.2149 0.3522 0.296 Uiso 1 1 calc R . .
C15 C 0.4507(4) 0.1186(8) 0.4386(7) 0.075(2) Uani 1 1 d . . .
C16 C 0.4438(7) 0.2150(15) 0.5000(9) 0.129(5) Uani 1 1 d . . .
H16A H 0.4741 0.2071 0.5376 0.194 Uiso 1 1 calc R . .
H16B H 0.4071 0.2059 0.5250 0.194 Uiso 1 1 calc R . .
H16C H 0.4460 0.2935 0.4763 0.194 Uiso 1 1 calc R . .
C17 C 0.4408(5) 0.0004(12) 0.4822(8) 0.104(4) Uani 1 1 d . . .
H17A H 0.4711 -0.0109 0.5195 0.156 Uiso 1 1 calc R . .
H17B H 0.4409 -0.0658 0.4463 0.156 Uiso 1 1 calc R . .
H17C H 0.4043 0.0036 0.5084 0.156 Uiso 1 1 calc R . .
C18 C 0.4019(5) 0.1316(13) 0.3771(10) 0.117(5) Uani 1 1 d . . .
H18A H 0.3651 0.1311 0.4025 0.176 Uiso 1 1 calc R . .
H18B H 0.4040 0.0654 0.3412 0.176 Uiso 1 1 calc R . .
H18C H 0.4067 0.2065 0.3497 0.176 Uiso 1 1 calc R . .
C19 C 0.3224(3) 0.5182(4) 0.2387(3) 0.067(2) Uani 1 1 d G . .
C20 C 0.3364(3) 0.6166(5) 0.2851(3) 0.072(2) Uani 1 1 d G . .
C21 C 0.3224(3) 0.7331(4) 0.2613(4) 0.070(2) Uani 1 1 d G . .
H21A H 0.3318 0.7989 0.2924 0.084 Uiso 1 1 calc R . .
C22 C 0.2944(3) 0.7511(4) 0.1911(4) 0.072(2) Uani 1 1 d G . .
C23 C 0.2803(3) 0.6527(5) 0.1447(3) 0.074(2) Uani 1 1 d G . .
H23A H 0.2616 0.6648 0.0977 0.089 Uiso 1 1 calc R . .
C24 C 0.2943(3) 0.5362(4) 0.1685(3) 0.066(2) Uani 1 1 d G . .
C25 C 0.3579(5) 0.6098(9) 0.3700(7) 0.083(3) Uani 1 1 d . . .
C26 C 0.3358(6) 0.7171(11) 0.4216(7) 0.102(4) Uani 1 1 d . . .
H26A H 0.3504 0.7080 0.4733 0.152 Uiso 1 1 calc R . .
H26B H 0.2944 0.7166 0.4227 0.152 Uiso 1 1 calc R . .
H26C H 0.3491 0.7923 0.4003 0.152 Uiso 1 1 calc R . .
C27 C 0.4244(6) 0.6279(11) 0.3652(10) 0.105(4) Uani 1 1 d . . .
H27A H 0.4410 0.5648 0.3342 0.157 Uiso 1 1 calc R . .
H27B H 0.4406 0.6251 0.4164 0.157 Uiso 1 1 calc R . .
H27C H 0.4327 0.7049 0.3421 0.157 Uiso 1 1 calc R . .
C28 C 0.3444(7) 0.4972(12) 0.4145(7) 0.106(4) Uani 1 1 d . . .
H28A H 0.3577 0.4280 0.3860 0.160 Uiso 1 1 calc R . .
H28B H 0.3035 0.4913 0.4222 0.160 Uiso 1 1 calc R . .
H28C H 0.3634 0.5000 0.4639 0.160 Uiso 1 1 calc R . .
C37 C 0.4898(6) 0.3063(11) 0.0973(6) 0.097(3) Uani 1 1 d . . .
H37A H 0.4522 0.3201 0.0742 0.116 Uiso 1 1 calc R . .
H37B H 0.5124 0.2588 0.0612 0.116 Uiso 1 1 calc R . .
C38 C 0.5188(7) 0.4250(13) 0.1101(8) 0.106(4) Uani 1 1 d . . .
H38A H 0.5575 0.4108 0.1292 0.127 Uiso 1 1 calc R . .
H38B H 0.5219 0.4670 0.0609 0.127 Uiso 1 1 calc R . .
C39 C 0.5369(5) 0.1750(13) 0.1900(8) 0.097(3) Uani 1 1 d . . .
H39A H 0.5458 0.1157 0.1512 0.145 Uiso 1 1 calc R . .
H39B H 0.5322 0.1357 0.2392 0.145 Uiso 1 1 calc R . .
H39C H 0.5678 0.2326 0.1932 0.145 Uiso 1 1 calc R . .
C41 C 0.4405(6) 0.5669(14) 0.1282(8) 0.105(4) Uani 1 1 d . . .
H41A H 0.4557 0.6236 0.0914 0.157 Uiso 1 1 calc R . .
H41B H 0.4188 0.6094 0.1669 0.157 Uiso 1 1 calc R . .
H41C H 0.4158 0.5102 0.1021 0.157 Uiso 1 1 calc R . .
C42 C 0.5276(7) 0.5934(11) 0.1950(9) 0.107(4) Uani 1 1 d . . .
H42A H 0.5392 0.6463 0.1537 0.160 Uiso 1 1 calc R . .
H42B H 0.5610 0.5545 0.2164 0.160 Uiso 1 1 calc R . .
H42C H 0.5087 0.6396 0.2347 0.160 Uiso 1 1 calc R . .
C34 C 0.2310(5) 0.3458(9) 0.1758(7) 0.080(3) Uani 1 1 d . . .
H34A H 0.2134 0.2820 0.1464 0.120 Uiso 1 1 calc R . .
H34B H 0.2017 0.3913 0.2022 0.120 Uiso 1 1 calc R . .
H34C H 0.2571 0.3117 0.2131 0.120 Uiso 1 1 calc R . .
C29 C 0.2862(6) 0.8810(8) 0.1566(8) 0.090(3) Uani 1 1 d . . .
C33 C 0.2644(4) 0.4296(9) 0.1211(5) 0.069(2) Uani 1 1 d . . .
C35 C 0.3086(5) 0.3548(9) 0.0750(6) 0.080(3) Uani 1 1 d . . .
H35A H 0.2891 0.2919 0.0471 0.121 Uiso 1 1 calc R . .
H35B H 0.3360 0.3193 0.1101 0.121 Uiso 1 1 calc R . .
H35C H 0.3285 0.4064 0.0392 0.121 Uiso 1 1 calc R . .
C30 C 0.2267(9) 0.8929(11) 0.1265(16) 0.165(10) Uani 1 1 d . . .
H30A H 0.2215 0.9724 0.1052 0.247 Uiso 1 1 calc R . .
H30B H 0.1997 0.8806 0.1679 0.247 Uiso 1 1 calc R . .
H30C H 0.2203 0.8335 0.0869 0.247 Uiso 1 1 calc R . .
C36 C 0.2196(5) 0.4790(10) 0.0621(6) 0.085(3) Uani 1 1 d . . .
H36A H 0.2027 0.4127 0.0342 0.127 Uiso 1 1 calc R . .
H36B H 0.2385 0.5324 0.0263 0.127 Uiso 1 1 calc R . .
H36C H 0.1900 0.5223 0.0893 0.127 Uiso 1 1 calc R . .
C31 C 0.2958(7) 0.9762(10) 0.2174(9) 0.115(4) Uani 1 1 d . . .
H31A H 0.2913 1.0549 0.1948 0.172 Uiso 1 1 calc R . .
H31B H 0.3341 0.9684 0.2380 0.172 Uiso 1 1 calc R . .
H31D H 0.2682 0.9660 0.2584 0.172 Uiso 1 1 calc R . .
C32 C 0.3291(13) 0.9036(14) 0.0925(11) 0.163(9) Uani 1 1 d . . .
H32A H 0.3239 0.9839 0.0727 0.245 Uiso 1 1 calc R . .
H32D H 0.3231 0.8460 0.0517 0.245 Uiso 1 1 calc R . .
H32B H 0.3675 0.8952 0.1125 0.245 Uiso 1 1 calc R . .
C40 C 0.4382(7) 0.1452(10) 0.1569(10) 0.107(4) Uani 1 1 d . . .
H40D H 0.4520 0.0863 0.1205 0.161 Uiso 1 1 calc R . .
H40A H 0.4038 0.1823 0.1369 0.161 Uiso 1 1 calc R . .
H40B H 0.4296 0.1063 0.2053 0.161 Uiso 1 1 calc R . .

loop_
_atom_site_aniso_label
_atom_site_aniso_U_11
_atom_site_aniso_U_22
_atom_site_aniso_U_33
_atom_site_aniso_U_23
_atom_site_aniso_U_13
_atom_site_aniso_U_12
Co1 0.0625(7) 0.0776(6) 0.0624(6) -0.0002(6) -0.0009(7) 0.0040(5)
S1 0.0733(15) 0.0762(12) 0.0757(13) -0.0047(13) -0.0096(13) 0.0087(11)
S2 0.0687(13) 0.0738(11) 0.0815(13) 0.0043(13) -0.0042(16) 0.0046(10)
N1 0.066(5) 0.083(4) 0.068(4) -0.009(4) -0.001(4) -0.005(4)
N2 0.098(7) 0.080(4) 0.071(5) -0.006(4) -0.003(5) 0.004(5)
C1 0.068(6) 0.072(5) 0.058(4) -0.009(4) 0.006(4) 0.009(4)
C2 0.058(5) 0.080(5) 0.056(4) -0.004(4) 0.007(4) 0.004(4)
C3 0.068(6) 0.083(5) 0.064(4) 0.008(5) 0.004(5) -0.001(4)
C4 0.064(6) 0.070(5) 0.084(6) 0.006(5) -0.009(5) 0.002(4)
C5 0.061(6) 0.079(5) 0.087(6) -0.004(5) -0.006(5) -0.002(4)
C6 0.051(5) 0.083(6) 0.080(5) -0.003(4) -0.007(4) -0.001(4)
C7 0.050(5) 0.084(5) 0.061(4) -0.005(5) -0.001(4) -0.012(4)
C8 0.066(6) 0.099(7) 0.092(7) -0.013(6) -0.001(5) -0.012(5)
C9 0.091(8) 0.093(7) 0.086(7) 0.021(6) 0.000(6) -0.015(6)
C10 0.065(6) 0.104(7) 0.096(7) -0.017(6) 0.004(6) -0.008(5)
C11 0.073(7) 0.078(6) 0.118(9) -0.003(6) 0.015(6) 0.000(5)
C12 0.21(2) 0.113(10) 0.154(16) -0.057(11) 0.010(17) 0.027(11)
C13 0.170(18) 0.093(9) 0.27(3) 0.056(14) 0.084(18) 0.027(10)
C14 0.103(13) 0.117(11) 0.37(4) -0.075(17) -0.018(19) 0.035(8)
C15 0.056(6) 0.088(6) 0.082(6) 0.006(5) 0.003(5) -0.001(4)
C16 0.111(11) 0.155(13) 0.122(11) -0.027(10) 0.040(9) -0.030(10)
C17 0.059(6) 0.146(10) 0.107(8) 0.040(8) 0.026(6) 0.013(6)
C18 0.060(7) 0.168(13) 0.125(11) 0.053(10) -0.020(7) -0.027(7)
C19 0.058(5) 0.078(5) 0.066(5) -0.010(4) 0.004(4) 0.001(4)
C20 0.070(6) 0.082(6) 0.065(4) -0.001(4) -0.005(5) 0.000(5)
C21 0.071(5) 0.078(5) 0.061(5) -0.001(4) 0.002(5) -0.009(4)
C22 0.059(6) 0.070(5) 0.087(6) -0.011(5) -0.002(5) -0.009(4)
C23 0.069(6) 0.090(6) 0.064(5) 0.005(5) 0.000(4) 0.005(5)
C24 0.072(6) 0.068(5) 0.059(4) 0.002(4) -0.007(4) 0.000(4)
C25 0.080(7) 0.100(7) 0.070(5) -0.017(5) -0.018(5) 0.002(5)
C26 0.099(9) 0.126(9) 0.079(6) -0.021(6) -0.019(6) 0.035(7)
C27 0.071(7) 0.138(11) 0.105(8) -0.032(8) -0.024(7) 0.012(6)
C28 0.116(10) 0.124(9) 0.079(7) 0.001(7) -0.011(7) -0.004(8)
C37 0.119(10) 0.103(7) 0.069(6) -0.010(6) -0.002(6) 0.008(7)
C38 0.106(10) 0.115(8) 0.095(8) 0.006(8) 0.002(8) -0.024(8)
C39 0.084(8) 0.114(8) 0.093(7) -0.029(7) 0.001(6) 0.017(7)
C41 0.081(8) 0.130(9) 0.103(8) 0.046(8) -0.003(7) -0.006(7)
C42 0.106(9) 0.095(7) 0.120(10) 0.017(7) -0.023(8) -0.017(7)
C34 0.058(6) 0.097(6) 0.085(6) -0.006(5) 0.002(5) -0.012(5)
C29 0.105(9) 0.071(5) 0.093(7) 0.004(5) 0.003(7) 0.005(5)
C33 0.063(6) 0.080(5) 0.063(5) 0.000(4) 0.000(4) -0.012(4)
C35 0.089(7) 0.086(6) 0.067(5) -0.013(5) 0.005(5) -0.002(5)
C30 0.146(15) 0.088(8) 0.26(3) 0.023(11) -0.113(18) 0.012(8)
C36 0.079(7) 0.094(7) 0.081(6) -0.005(5) -0.016(5) 0.000(5)
C31 0.146(13) 0.075(6) 0.124(10) -0.003(6) 0.007(9) 0.021(7)
C32 0.26(3) 0.098(9) 0.128(13) 0.017(9) 0.067(16) -0.004(12)
C40 0.094(9) 0.089(7) 0.138(12) -0.028(8) 0.017(9) -0.015(6)

loop_
_atom_type_symbol
_atom_type_description
_atom_type_scat_dispersion_real
_atom_type_scat_dispersion_imag
_atom_type_scat_source
C C 0.0033 0.0016 'International Tables Vol C Tables 4.2.6.8 and 6.1.1.4'
H H 0.0000 0.0000 'International Tables Vol C Tables 4.2.6.8 and 6.1.1.4'
N N 0.0061 0.0033 'International Tables Vol C Tables 4.2.6.8 and 6.1.1.4'
S S 0.1246 0.1234 'International Tables Vol C Tables 4.2.6.8 and 6.1.1.4'
Co Co 0.3494 0.9721 'International Tables Vol C Tables 4.2.6.8 and 6.1.1.4'

loop_
_geom_angle_atom_site_label_1
_geom_angle_atom_site_label_2
_geom_angle_atom_site_label_3
_geom_angle
_geom_angle_site_symmetry_1
_geom_angle_site_symmetry_3
_geom_angle_publ_flag
N1 Co1 N2 85.9(4) . . ?
N1 Co1 S2 106.7(2) . . ?
N2 Co1 S2 110.9(3) . . ?
N1 Co1 S1 112.5(2) . . ?
N2 Co1 S1 116.0(3) . . ?
S2 Co1 S1 119.48(16) . . ?
C1 S1 Co1 117.0(2) . . ?
C19 S2 Co1 116.7(2) . . ?
C37 N1 C40 108.6(10) . . ?
C37 N1 C39 110.7(10) . . ?
C40 N1 C39 107.4(10) . . ?
C37 N1 Co1 102.5(6) . . ?
C40 N1 Co1 113.1(7) . . ?
C39 N1 Co1 114.3(6) . . ?
C42 N2 C38 109.1(11) . . ?
C42 N2 C41 106.8(10) . . ?
C38 N2 C41 111.8(10) . . ?
C42 N2 Co1 115.1(8) . . ?
C38 N2 Co1 102.9(7) . . ?
C41 N2 Co1 111.2(7) . . ?
C2 C1 C6 120.0 . . ?
C2 C1 S1 118.6(3) . . ?
C6 C1 S1 118.6(3) . . ?
C3 C2 C1 120.0 . . ?
C3 C2 C7 115.4(5) . . ?
C1 C2 C7 123.5(5) . . ?
C2 C3 C4 120.0 . . ?
C5 C4 C3 120.0 . . ?
C5 C4 C11 119.4(6) . . ?
C3 C4 C11 119.2(6) . . ?
C4 C5 C6 120.0 . . ?
C5 C6 C1 120.0 . . ?
C5 C6 C15 113.5(5) . . ?
C1 C6 C15 124.1(5) . . ?
C10 C7 C8 106.8(8) . . ?
C10 C7 C9 110.8(8) . . ?
C8 C7 C9 107.3(8) . . ?
C10 C7 C2 111.7(7) . . ?
C8 C7 C2 112.0(7) . . ?
C9 C7 C2 108.1(7) . . ?
C14 C11 C13 107.8(16) . . ?
C14 C11 C12 106(2) . . ?
C13 C11 C12 110.1(15) . . ?
C14 C11 C4 110.4(10) . . ?
C13 C11 C4 111.2(11) . . ?
C12 C11 C4 111.4(11) . . ?
C16 C15 C17 104.1(11) . . ?
C16 C15 C18 109.7(11) . . ?
C17 C15 C18 107.9(9) . . ?
C16 C15 C6 114.5(8) . . ?
C17 C15 C6 111.9(7) . . ?
C18 C15 C6 108.5(9) . . ?
C20 C19 C24 120.0 . . ?
C20 C19 S2 120.4(3) . . ?
C24 C19 S2 117.0(3) . . ?
C19 C20 C21 120.0 . . ?
C19 C20 C25 125.6(5) . . ?
C21 C20 C25 113.6(5) . . ?
C20 C21 C22 120.0 . . ?
C23 C22 C21 120.0 . . ?
C23 C22 C29 118.0(6) . . ?
C21 C22 C29 121.4(6) . . ?
C24 C23 C22 120.0 . . ?
C23 C24 C19 120.0 . . ?
C23 C24 C33 115.6(5) . . ?
C19 C24 C33 123.0(4) . . ?
C28 C25 C20 117.3(8) . . ?
C28 C25 C27 109.9(10) . . ?
C20 C25 C27 105.2(10) . . ?
C28 C25 C26 105.7(11) . . ?
C20 C25 C26 113.3(8) . . ?
C27 C25 C26 104.8(9) . . ?
N1 C37 C38 112.3(9) . . ?
N2 C38 C37 112.9(11) . . ?
C30 C29 C31 108.8(13) . . ?
C30 C29 C32 110.1(18) . . ?
C31 C29 C32 107.3(12) . . ?
C30 C29 C22 109.2(10) . . ?
C31 C29 C22 110.9(10) . . ?
C32 C29 C22 110.5(11) . . ?
C34 C33 C35 109.3(8) . . ?
C34 C33 C36 106.2(8) . . ?
C35 C33 C36 107.2(8) . . ?
C34 C33 C24 110.5(7) . . ?
C35 C33 C24 111.9(7) . . ?
C36 C33 C24 111.5(8) . . ?

loop_
_geom_bond_atom_site_label_1
_geom_bond_atom_site_label_2
_geom_bond_distance
_geom_bond_site_symmetry_2
_geom_bond_publ_flag
Co1 N1 2.138(8) . ?
Co1 N2 2.148(9) . ?
Co1 S2 2.276(3) . ?
Co1 S1 2.277(4) . ?
S1 C1 1.832(5) . ?
S2 C19 1.826(5) . ?
N1 C37 1.460(14) . ?
N1 C40 1.470(14) . ?
N1 C39 1.484(14) . ?
N2 C42 1.460(15) . ?
N2 C38 1.460(16) . ?
N2 C41 1.460(15) . ?
C1 C2 1.3900 . ?
C1 C6 1.3900 . ?
C2 C3 1.3900 . ?
C2 C7 1.601(9) . ?
C3 C4 1.3900 . ?
C4 C5 1.3900 . ?
C4 C11 1.549(11) . ?
C5 C6 1.3900 . ?
C6 C15 1.577(11) . ?
C7 C10 1.507(15) . ?
C7 C8 1.552(13) . ?
C7 C9 1.552(14) . ?
C11 C14 1.50(2) . ?
C11 C13 1.503(19) . ?
C11 C12 1.52(3) . ?
C15 C16 1.511(18) . ?
C15 C17 1.524(15) . ?
C15 C18 1.557(17) . ?
C19 C20 1.3900 . ?
C19 C24 1.3900 . ?
C20 C21 1.3900 . ?
C20 C25 1.549(11) . ?
C21 C22 1.3900 . ?
C22 C23 1.3900 . ?
C22 C29 1.566(10) . ?
C23 C24 1.3900 . ?
C24 C33 1.594(10) . ?
C25 C28 1.496(16) . ?
C25 C27 1.557(18) . ?
C25 C26 1.568(15) . ?
C37 C38 1.490(19) . ?
C34 C33 1.532(14) . ?
C29 C30 1.48(2) . ?
C29 C31 1.504(17) . ?
C29 C32 1.51(2) . ?
C33 C35 1.538(14) . ?
C33 C36 1.554(14) . ?
